data_7043390
loop_
_publ_author_name
'Orwat, Bartosz'
'Witkowska, Ewelina'
'Kownacki, Ireneusz'
'Oh, Myong-joon'
'Hoffmann, Marcin'
'Kubicki, Maciej'
'Grzelak, Izabela'
'Marciniec, Bogdan'
'G\/lowacki, Ireneusz'
'Luszczynska, Beata'
'Wiosna-Sa\/lyga, Gabriela'
'Ulanski, Jacek'
'Ledwon, Przemyslaw'
'Lapkowski, Mieczyslaw'

_publ_section_title
;
 Microwave-assisted one-pot synthesis of new ionic cyclometalated iridium
 complexes of [Ir(bzq)2(N^N)]+A- type and their selected
 electroluminescent properties
;
_journal_name_full 'Dalton Trans.'
_journal_paper_doi 10.1039/C7DT01372H
_journal_year 2017
_chemical_formula_moiety 'C36 H24 Ir N4, F6 P, C2 H4 Cl2'
_chemical_formula_sum 'C38 H28 Cl2 F6 Ir N4 P'
_chemical_formula_weight 948.71
_space_group_crystal_system monoclinic
_space_group_IT_number 14
_space_group_name_Hall '-P 2ybc'
_space_group_name_H-M_alt 'P 1 21/c 1'
_symmetry_space_group_name_Hall '-P 2ybc'
_symmetry_space_group_name_H-M 'P 1 21/c 1'
_atom_sites_solution_hydrogens geom
_audit_creation_method SHELXL-2014/7
_audit_update_record
;
2016-11-29 deposited with the CCDC.
2017-06-19 downloaded from the CCDC.
;
_cell_angle_alpha 90
_cell_angle_beta 93.662(5)
_cell_angle_gamma 90
_cell_formula_units_Z 4
_cell_length_a 12.7207(5)
_cell_length_b 14.4809(6)
_cell_length_c 18.6448(12)
_cell_measurement_reflns_used 5535
_cell_measurement_temperature 100(1)
_cell_measurement_theta_max 26.6470
_cell_measurement_theta_min 3.5310
_cell_volume 3427.5(3)
_computing_cell_refinement 'CrysAlisPro 1.171.38.34a (Rigaku OD, 2015)'
_computing_data_collection 'CrysAlisPro 1.171.38.34a (Rigaku OD, 2015)'
_computing_data_reduction 'CrysAlisPro 1.171.38.34a (Rigaku OD, 2015)'
_computing_molecular_graphics 'Mercury (MacRae et al., 2009)'
_computing_publication_material 'SHELXL (Sheldrick, 2015)'
_computing_structure_refinement 'SHELXL (Sheldrick, 2015)'
_computing_structure_solution 'SIR92 (Altomare et al., 1993)'
_diffrn_ambient_environment N~2~
_diffrn_ambient_temperature 100(1)
_diffrn_detector 'CCD plate'
_diffrn_detector_area_resol_mean 16.1544
_diffrn_detector_type Eos
_diffrn_measured_fraction_theta_full 0.998
_diffrn_measured_fraction_theta_max 0.945
_diffrn_measurement_device 'four-circle diffractometer'
_diffrn_measurement_device_type 'Xcalibur, Eos'
_diffrn_measurement_method '/w scan'
_diffrn_radiation_monochromator graphite
_diffrn_radiation_probe x-ray
_diffrn_radiation_type 'Mo K\a'
_diffrn_radiation_wavelength 0.71073
_diffrn_reflns_av_R_equivalents 0.0433
_diffrn_reflns_av_unetI/netI 0.0241
_diffrn_reflns_Laue_measured_fraction_full 0.998
_diffrn_reflns_Laue_measured_fraction_max 0.945
_diffrn_reflns_limit_h_max 16
_diffrn_reflns_limit_h_min -16
_diffrn_reflns_limit_k_max 17
_diffrn_reflns_limit_k_min -17
_diffrn_reflns_limit_l_max 23
_diffrn_reflns_limit_l_min -23
_diffrn_reflns_number 8471
_diffrn_reflns_point_group_measured_fraction_full 0.998
_diffrn_reflns_point_group_measured_fraction_max 0.945
_diffrn_reflns_theta_full 25.000
_diffrn_reflns_theta_max 26.786
_diffrn_reflns_theta_min 3.130
_diffrn_source 'Enhance (Mo) X-ray Source'
_exptl_absorpt_coefficient_mu 4.167
_exptl_absorpt_correction_T_max 1.00000
_exptl_absorpt_correction_T_min 0.90304
_exptl_absorpt_correction_type multi-scan
_exptl_absorpt_process_details
;
CrysAlisPro, Version 1.171.37.35 (release 13-08-2014 
CrysAlis171 .NET, compiled Aug 13 2014,18:06:01)
Empirical absorption correction using spherical harmonics,
 implemented in SCALE3 ABSPACK scaling algorithm.
;
_exptl_crystal_colour colourless
_exptl_crystal_density_diffrn 1.839
_exptl_crystal_description prism
_exptl_crystal_F_000 1856
_exptl_crystal_size_max 0.25
_exptl_crystal_size_mid 0.1
_exptl_crystal_size_min 0.1
_refine_diff_density_max 1.959
_refine_diff_density_min -1.632
_refine_diff_density_rms 0.174
_refine_ls_extinction_method none
_refine_ls_goodness_of_fit_ref 1.097
_refine_ls_hydrogen_treatment constr
_refine_ls_matrix_type full
_refine_ls_number_parameters 470
_refine_ls_number_reflns 8471
_refine_ls_number_restraints 288
_refine_ls_restrained_S_all 1.098
_refine_ls_R_factor_all 0.0472
_refine_ls_R_factor_gt 0.0387
_refine_ls_shift/su_max 0.001
_refine_ls_shift/su_mean 0.000
_refine_ls_structure_factor_coef Fsqd
_refine_ls_weighting_details 'w=1/[\s^2^(Fo^2^)+(0.0267P)^2^+36.6263P] where P=(Fo^2^+2Fc^2^)/3'
_refine_ls_weighting_scheme calc
_refine_ls_wR_factor_gt 0.0885
_refine_ls_wR_factor_ref 0.0911
_reflns_Friedel_coverage 0.000
_reflns_number_gt 7235
_reflns_number_total 8471
_reflns_threshold_expression 'I > 2\s(I)'
_cod_data_source_file c7dt01372h2.cif
_cod_data_source_block 2
_cod_database_code 7043390
_shelx_shelxl_version_number 2014/7
_shelx_space_group_comment
;
The symmetry employed for this shelxl refinement is uniquely defined
by the following loop, which should always be used as a source of
symmetry information in preference to the above space-group names.
They are only intended as comments.
;

loop_
_space_group_symop_operation_xyz
'x, y, z'
'-x, y+1/2, -z+1/2'
'-x, -y, -z'
'x, -y-1/2, z-1/2'

loop_
_atom_site_label
_atom_site_type_symbol
_atom_site_fract_x
_atom_site_fract_y
_atom_site_fract_z
_atom_site_U_iso_or_equiv
_atom_site_adp_type
_atom_site_occupancy
_atom_site_site_symmetry_order
_atom_site_calc_flag
_atom_site_refinement_flags_posn
_atom_site_refinement_flags_adp
Ir1 Ir 0.01596(2) 0.24882(3) 0.01223(2) 0.00981(7) Uani 1 1 d . .
N1A N 0.1535(4) 0.1729(4) 0.0119(4) 0.0113(14) Uani 1 1 d . U
C2A C 0.1798(6) 0.1007(5) 0.0533(4) 0.0155(17) Uani 1 1 d . U
H2A H 0.1343 0.0823 0.0891 0.019 Uiso 1 1 calc R U
C3A C 0.2729(7) 0.0510(6) 0.0455(5) 0.023(2) Uani 1 1 d . U
H3A H 0.2900 -0.0003 0.0757 0.028 Uiso 1 1 calc R U
C4A C 0.3389(6) 0.0769(6) -0.0059(5) 0.0188(18) Uani 1 1 d . U
H4A H 0.4019 0.0434 -0.0119 0.023 Uiso 1 1 calc R U
C5A C 0.3128(6) 0.1540(6) -0.0500(5) 0.0172(18) Uani 1 1 d . U
C6A C 0.3753(7) 0.1890(6) -0.1048(5) 0.0202(19) Uani 1 1 d . U
H6A H 0.4398 0.1592 -0.1135 0.024 Uiso 1 1 calc R U
C7A C 0.3450(6) 0.2633(7) -0.1445(4) 0.023(2) Uani 1 1 d . U
H7A H 0.3886 0.2847 -0.1805 0.027 Uiso 1 1 calc R U
C8A C 0.2488(7) 0.3104(6) -0.1337(5) 0.0176(18) Uani 1 1 d . U
C9A C 0.2114(7) 0.3884(6) -0.1742(5) 0.021(2) Uani 1 1 d . U
H9A H 0.2521 0.4132 -0.2106 0.026 Uiso 1 1 calc R U
C10A C 0.1168(7) 0.4274(5) -0.1608(4) 0.0175(18) Uani 1 1 d . U
H10A H 0.0918 0.4783 -0.1892 0.021 Uiso 1 1 calc R U
C11A C 0.0555(6) 0.3944(5) -0.1063(4) 0.0144(16) Uani 1 1 d . U
H11A H -0.0085 0.4249 -0.0973 0.017 Uiso 1 1 calc R U
C12A C 0.0864(6) 0.3181(5) -0.0651(4) 0.0099(16) Uani 1 1 d . U
C13A C 0.1847(6) 0.2789(5) -0.0794(4) 0.0130(17) Uani 1 1 d . U
C14A C 0.2191(6) 0.1999(5) -0.0387(4) 0.0113(16) Uani 1 1 d . U
N15A N -0.1222(5) 0.3215(4) -0.0026(3) 0.0098(13) Uani 1 1 d . U
C16A C -0.1545(6) 0.3931(5) 0.0346(5) 0.0154(17) Uani 1 1 d . U
H16A H -0.1105 0.4150 0.0740 0.019 Uiso 1 1 calc R U
C17A C -0.2496(7) 0.4372(6) 0.0184(5) 0.0207(18) Uani 1 1 d . U
H17A H -0.2695 0.4881 0.0467 0.025 Uiso 1 1 calc R U
C18A C -0.3157(7) 0.4076(6) -0.0388(5) 0.0211(19) Uani 1 1 d . U
H18A H -0.3809 0.4379 -0.0503 0.025 Uiso 1 1 calc R U
C19A C -0.2846(6) 0.3316(6) -0.0796(4) 0.0147(17) Uani 1 1 d . U
C20A C -0.3452(7) 0.2912(6) -0.1388(5) 0.0190(19) Uani 1 1 d . U
H20A H -0.4118 0.3172 -0.1531 0.023 Uiso 1 1 calc R U
C21A C -0.3112(7) 0.2175(6) -0.1749(5) 0.0184(18) Uani 1 1 d . U
H21A H -0.3538 0.1931 -0.2141 0.022 Uiso 1 1 calc R U
C22A C -0.2112(6) 0.1752(5) -0.1547(4) 0.0151(17) Uani 1 1 d . U
C23A C -0.1703(7) 0.0995(6) -0.1909(5) 0.0178(18) Uani 1 1 d . U
H23A H -0.2089 0.0730 -0.2311 0.021 Uiso 1 1 calc R U
C24A C -0.0723(7) 0.0636(6) -0.1672(4) 0.0181(18) Uani 1 1 d . U
H24A H -0.0446 0.0127 -0.1920 0.022 Uiso 1 1 calc R U
C25A C -0.0137(6) 0.1008(5) -0.1079(4) 0.0131(16) Uani 1 1 d . U
H25A H 0.0525 0.0744 -0.0932 0.016 Uiso 1 1 calc R U
C26A C -0.0510(6) 0.1755(5) -0.0702(4) 0.0142(17) Uani 1 1 d . U
C27A C -0.1502(6) 0.2117(5) -0.0954(4) 0.0128(16) Uani 1 1 d . U
C28A C -0.1870(6) 0.2905(5) -0.0590(4) 0.0111(16) Uani 1 1 d . U
N29A N 0.0837(5) 0.3199(4) 0.1049(3) 0.0121(14) Uani 1 1 d . U
C30A C 0.1618(6) 0.3818(6) 0.1023(5) 0.0188(19) Uani 1 1 d . U
H30A H 0.1801 0.4047 0.0570 0.023 Uiso 1 1 calc R U
C31A C 0.2160(7) 0.4128(6) 0.1639(5) 0.0216(19) Uani 1 1 d . U
H31A H 0.2702 0.4575 0.1610 0.026 Uiso 1 1 calc R U
C32A C 0.1914(7) 0.3791(6) 0.2293(5) 0.024(2) Uani 1 1 d . U
H32A H 0.2294 0.3993 0.2719 0.029 Uiso 1 1 calc R U
C33A C 0.1109(7) 0.3154(6) 0.2330(4) 0.0171(18) Uani 1 1 d . U
H33A H 0.0920 0.2924 0.2781 0.021 Uiso 1 1 calc R U
C34A C 0.0579(6) 0.2853(5) 0.1691(4) 0.0150(17) Uani 1 1 d . U
C35A C -0.0254(6) 0.2162(5) 0.1663(4) 0.0141(16) Uani 1 1 d . U
N36A N -0.0531(5) 0.1816(4) 0.0992(3) 0.0108(13) Uani 1 1 d . U
C37A C -0.1310(6) 0.1192(5) 0.0920(5) 0.0151(17) Uani 1 1 d . U
H37A H -0.1496 0.0949 0.0456 0.018 Uiso 1 1 calc R U
C38A C -0.1849(7) 0.0893(6) 0.1492(5) 0.0193(19) Uani 1 1 d . U
H38A H -0.2401 0.0454 0.1421 0.023 Uiso 1 1 calc R U
C39A C -0.1581(7) 0.1238(6) 0.2179(5) 0.024(2) Uani 1 1 d . U
H39A H -0.1943 0.1041 0.2582 0.029 Uiso 1 1 calc R U
C40A C -0.0770(7) 0.1878(6) 0.2256(4) 0.0180(18) Uani 1 1 d . U
H40A H -0.0568 0.2122 0.2717 0.022 Uiso 1 1 calc R U
P1B P 0.5009(2) 0.0071(2) 0.23650(12) 0.0238(6) Uani 1 1 d . .
F1B F 0.4695(5) 0.1143(4) 0.2303(3) 0.0460(17) Uani 1 1 d . U
F2B F 0.6184(5) 0.0339(4) 0.2259(4) 0.0479(18) Uani 1 1 d . U
F3B F 0.4832(7) -0.0027(5) 0.1525(4) 0.077(2) Uani 1 1 d . U
F4B F 0.5265(7) 0.0189(4) 0.3198(3) 0.065(2) Uani 1 1 d . U
F5B F 0.5349(5) -0.0986(4) 0.2424(3) 0.0313(14) Uani 1 1 d . U
F6B F 0.3842(8) -0.0199(6) 0.2452(6) 0.099(3) Uani 1 1 d . U
C1C C 0.4626(9) 0.2738(7) 0.1093(6) 0.049(3) Uani 1 1 d . U
H1C1 H 0.4497 0.3036 0.1557 0.058 Uiso 1 1 calc R U
H1C2 H 0.4165 0.2188 0.1041 0.058 Uiso 1 1 calc R U
Cl1C Cl 0.4284(2) 0.35269(16) 0.03797(14) 0.0369(6) Uani 1 1 d . .
C2C C 0.5743(8) 0.2437(9) 0.1106(5) 0.045(2) Uani 1 1 d . U
H2C1 H 0.5906 0.2060 0.1542 0.054 Uiso 1 1 calc R U
H2C2 H 0.6204 0.2988 0.1136 0.054 Uiso 1 1 calc R U
Cl2C Cl 0.60243(19) 0.17784(17) 0.03301(14) 0.0354(6) Uani 1 1 d . .

loop_
_atom_site_aniso_label
_atom_site_aniso_U_11
_atom_site_aniso_U_22
_atom_site_aniso_U_33
_atom_site_aniso_U_23
_atom_site_aniso_U_13
_atom_site_aniso_U_12
Ir1 0.00978(11) 0.01115(11) 0.00851(11) 0.00024(16) 0.00057(9) -0.00037(17)
N1A 0.007(3) 0.016(3) 0.012(3) -0.005(3) 0.001(3) 0.000(2)
C2A 0.017(4) 0.014(4) 0.015(4) 0.002(3) 0.002(3) -0.002(3)
C3A 0.025(5) 0.018(4) 0.026(5) 0.001(4) -0.004(4) 0.004(3)
C4A 0.010(4) 0.022(4) 0.024(5) -0.007(4) 0.001(3) 0.006(3)
C5A 0.013(4) 0.019(4) 0.019(4) -0.007(3) 0.001(3) -0.001(3)
C6A 0.018(4) 0.029(5) 0.014(4) -0.006(4) 0.005(3) -0.001(3)
C7A 0.019(4) 0.033(6) 0.018(4) -0.002(4) 0.012(3) -0.006(4)
C8A 0.024(4) 0.016(4) 0.013(4) -0.004(3) 0.003(3) -0.006(3)
C9A 0.027(5) 0.022(4) 0.015(4) 0.002(3) 0.004(4) -0.007(4)
C10A 0.026(4) 0.013(4) 0.014(4) 0.001(3) -0.001(3) -0.003(3)
C11A 0.013(4) 0.019(4) 0.011(4) -0.001(3) -0.001(3) -0.001(3)
C12A 0.0099(18) 0.0102(18) 0.0096(18) -0.0010(11) -0.0001(11) 0.0001(11)
C13A 0.014(4) 0.014(4) 0.012(4) -0.003(3) 0.005(3) -0.005(3)
C14A 0.012(4) 0.014(4) 0.007(4) -0.002(3) 0.001(3) -0.007(3)
N15A 0.009(3) 0.013(3) 0.008(3) 0.001(3) 0.001(3) -0.003(2)
C16A 0.017(4) 0.013(4) 0.017(4) -0.002(3) 0.004(3) -0.003(3)
C17A 0.023(4) 0.015(4) 0.025(4) -0.003(3) 0.008(4) 0.005(3)
C18A 0.013(4) 0.022(4) 0.028(5) 0.009(4) 0.003(4) 0.003(3)
C19A 0.012(4) 0.018(4) 0.013(4) 0.003(3) -0.001(3) 0.000(3)
C20A 0.014(4) 0.022(4) 0.020(5) 0.011(4) -0.004(3) -0.002(3)
C21A 0.020(4) 0.019(4) 0.017(4) 0.002(3) -0.001(4) -0.004(3)
C22A 0.017(4) 0.015(4) 0.013(4) 0.004(3) 0.002(3) -0.003(3)
C23A 0.023(4) 0.019(4) 0.011(4) 0.002(3) -0.002(3) -0.006(3)
C24A 0.020(4) 0.017(4) 0.017(4) -0.002(3) 0.002(3) -0.002(3)
C25A 0.018(4) 0.011(3) 0.011(4) 0.002(3) -0.001(3) 0.004(3)
C26A 0.021(4) 0.013(4) 0.007(4) 0.005(3) -0.005(3) -0.001(3)
C27A 0.016(4) 0.010(3) 0.012(4) 0.004(3) -0.001(3) -0.010(3)
C28A 0.0108(18) 0.0113(18) 0.0114(18) 0.0008(11) 0.0011(11) -0.0003(11)
N29A 0.0123(16) 0.0124(16) 0.0116(16) -0.0002(11) 0.0001(11) 0.0007(11)
C30A 0.018(4) 0.016(4) 0.022(5) 0.001(4) 0.004(4) 0.001(3)
C31A 0.023(4) 0.018(4) 0.023(4) -0.003(3) -0.004(4) -0.007(3)
C32A 0.026(5) 0.024(4) 0.021(5) -0.009(4) -0.007(4) 0.003(4)
C33A 0.024(4) 0.018(4) 0.009(4) -0.003(3) 0.003(3) 0.005(3)
C34A 0.014(4) 0.017(3) 0.013(4) -0.001(3) -0.005(3) 0.005(3)
C35A 0.015(4) 0.015(3) 0.012(3) 0.002(3) 0.001(3) 0.005(3)
N36A 0.0105(16) 0.0112(15) 0.0105(16) 0.0006(10) 0.0002(11) -0.0005(10)
C37A 0.014(4) 0.014(4) 0.018(4) 0.004(3) 0.005(3) 0.001(3)
C38A 0.015(4) 0.022(4) 0.021(4) 0.004(4) 0.005(4) 0.000(3)
C39A 0.024(5) 0.023(4) 0.028(5) 0.007(4) 0.008(4) 0.006(4)
C40A 0.024(4) 0.023(4) 0.009(4) 0.000(3) 0.008(3) 0.006(3)
P1B 0.0124(13) 0.0361(13) 0.0218(16) -0.0102(12) -0.0075(13) 0.0015(11)
F1B 0.050(4) 0.044(3) 0.043(4) -0.008(3) -0.005(3) 0.020(3)
F2B 0.027(3) 0.044(3) 0.076(5) 0.018(3) 0.028(3) 0.002(3)
F3B 0.084(3) 0.075(3) 0.072(3) -0.005(2) -0.008(2) 0.015(2)
F4B 0.128(6) 0.037(3) 0.033(4) 0.000(3) 0.011(4) -0.008(4)
F5B 0.036(3) 0.030(3) 0.029(3) -0.004(2) 0.007(3) 0.000(3)
F6B 0.092(4) 0.097(4) 0.109(4) -0.010(2) 0.009(2) -0.004(2)
C1C 0.061(7) 0.047(7) 0.039(5) -0.004(4) 0.012(5) 0.004(5)
Cl1C 0.0391(14) 0.0311(13) 0.0400(14) -0.0049(11) -0.0011(12) 0.0082(11)
C2C 0.053(6) 0.047(6) 0.034(5) 0.004(6) -0.002(4) 0.009(6)
Cl2C 0.0291(12) 0.0370(13) 0.0407(15) 0.0099(11) 0.0056(11) 0.0076(10)

loop_
_atom_type_symbol
_atom_type_description
_atom_type_scat_dispersion_real
_atom_type_scat_dispersion_imag
_atom_type_scat_source
C C 0.0033 0.0016 'International Tables Vol C Tables 4.2.6.8 and 6.1.1.4'
H H 0.0000 0.0000 'International Tables Vol C Tables 4.2.6.8 and 6.1.1.4'
N N 0.0061 0.0033 'International Tables Vol C Tables 4.2.6.8 and 6.1.1.4'
F F 0.0171 0.0103 'International Tables Vol C Tables 4.2.6.8 and 6.1.1.4'
P P 0.1023 0.0942 'International Tables Vol C Tables 4.2.6.8 and 6.1.1.4'
Ir Ir -1.4442 7.9887 'International Tables Vol C Tables 4.2.6.8 and 6.1.1.4'
Cl Cl 0.1484 0.1585 'International Tables Vol C Tables 4.2.6.8 and 6.1.1.4'

loop_
_geom_angle_atom_site_label_1
_geom_angle_atom_site_label_2
_geom_angle_atom_site_label_3
_geom_angle
C26A Ir1 C12A 84.4(3)
C26A Ir1 N15A 81.4(3)
C12A Ir1 N15A 93.7(3)
C26A Ir1 N1A 92.0(3)
C12A Ir1 N1A 81.2(3)
N15A Ir1 N1A 172.1(3)
C26A Ir1 N36A 99.5(3)
C12A Ir1 N36A 176.1(3)
N15A Ir1 N36A 86.9(2)
N1A Ir1 N36A 98.6(2)
C26A Ir1 N29A 176.1(3)
C12A Ir1 N29A 99.4(3)
N15A Ir1 N29A 99.2(2)
N1A Ir1 N29A 87.7(2)
N36A Ir1 N29A 76.7(2)
C2A N1A C14A 119.2(7)
C2A N1A Ir1 126.8(5)
C14A N1A Ir1 114.0(5)
N1A C2A C3A 121.7(8)
N1A C2A H2A 119.1
C3A C2A H2A 119.1
C4A C3A C2A 119.6(8)
C4A C3A H3A 120.2
C2A C3A H3A 120.2
C3A C4A C5A 119.5(7)
C3A C4A H4A 120.3
C5A C4A H4A 120.3
C14A C5A C4A 117.4(8)
C14A C5A C6A 117.4(8)
C4A C5A C6A 125.2(8)
C7A C6A C5A 121.6(8)
C7A C6A H6A 119.2
C5A C6A H6A 119.2
C6A C7A C8A 121.4(7)
C6A C7A H7A 119.3
C8A C7A H7A 119.3
C13A C8A C9A 116.6(8)
C13A C8A C7A 119.0(8)
C9A C8A C7A 124.4(8)
C10A C9A C8A 119.9(8)
C10A C9A H9A 120.0
C8A C9A H9A 120.0
C9A C10A C11A 121.8(8)
C9A C10A H10A 119.1
C11A C10A H10A 119.1
C12A C11A C10A 121.4(8)
C12A C11A H11A 119.3
C10A C11A H11A 119.3
C11A C12A C13A 116.0(7)
C11A C12A Ir1 132.0(6)
C13A C12A Ir1 112.0(5)
C12A C13A C8A 124.2(7)
C12A C13A C14A 117.8(7)
C8A C13A C14A 117.9(7)
N1A C14A C5A 122.6(7)
N1A C14A C13A 114.8(7)
C5A C14A C13A 122.6(7)
C16A N15A C28A 117.7(7)
C16A N15A Ir1 128.4(5)
C28A N15A Ir1 113.8(5)
N15A C16A C17A 122.9(8)
N15A C16A H16A 118.6
C17A C16A H16A 118.6
C18A C17A C16A 120.4(8)
C18A C17A H17A 119.8
C16A C17A H17A 119.8
C17A C18A C19A 118.6(7)
C17A C18A H18A 120.7
C19A C18A H18A 120.7
C28A C19A C18A 117.2(8)
C28A C19A C20A 117.3(8)
C18A C19A C20A 125.4(8)
C21A C20A C19A 122.4(8)
C21A C20A H20A 118.8
C19A C20A H20A 118.8
C20A C21A C22A 120.8(8)
C20A C21A H21A 119.6
C22A C21A H21A 119.6
C23A C22A C27A 117.8(8)
C23A C22A C21A 123.7(8)
C27A C22A C21A 118.5(8)
C24A C23A C22A 119.3(8)
C24A C23A H23A 120.4
C22A C23A H23A 120.4
C23A C24A C25A 121.7(8)
C23A C24A H24A 119.1
C25A C24A H24A 119.1
C26A C25A C24A 121.1(7)
C26A C25A H25A 119.4
C24A C25A H25A 119.4
C25A C26A C27A 116.4(7)
C25A C26A Ir1 131.0(6)
C27A C26A Ir1 112.4(6)
C22A C27A C26A 123.6(8)
C22A C27A C28A 119.5(7)
C26A C27A C28A 116.9(7)
N15A C28A C19A 123.2(7)
N15A C28A C27A 115.4(7)
C19A C28A C27A 121.4(8)
C30A N29A C34A 120.0(7)
C30A N29A Ir1 123.5(6)
C34A N29A Ir1 115.3(5)
N29A C30A C31A 121.4(8)
N29A C30A H30A 119.3
C31A C30A H30A 119.3
C32A C31A C30A 119.7(8)
C32A C31A H31A 120.1
C30A C31A H31A 120.1
C31A C32A C33A 119.6(8)
C31A C32A H32A 120.2
C33A C32A H32A 120.2
C32A C33A C34A 118.9(8)
C32A C33A H33A 120.5
C34A C33A H33A 120.5
N29A C34A C33A 120.3(7)
N29A C34A C35A 116.0(7)
C33A C34A C35A 123.7(7)
N36A C35A C40A 120.8(7)
N36A C35A C34A 115.3(7)
C40A C35A C34A 123.8(7)
C37A N36A C35A 118.9(7)
C37A N36A Ir1 124.7(5)
C35A N36A Ir1 115.6(5)
N36A C37A C38A 122.4(8)
N36A C37A H37A 118.8
C38A C37A H37A 118.8
C37A C38A C39A 119.6(8)
C37A C38A H38A 120.2
C39A C38A H38A 120.2
C40A C39A C38A 118.1(8)
C40A C39A H39A 121.0
C38A C39A H39A 121.0
C35A C40A C39A 120.2(8)
C35A C40A H40A 119.9
C39A C40A H40A 119.9
F6B P1B F2B 178.7(5)
F6B P1B F3B 90.2(5)
F2B P1B F3B 88.5(4)
F6B P1B F4B 93.6(5)
F2B P1B F4B 87.6(4)
F3B P1B F4B 176.2(5)
F6B P1B F5B 90.4(4)
F2B P1B F5B 89.4(3)
F3B P1B F5B 90.2(4)
F4B P1B F5B 89.9(3)
F6B P1B F1B 90.9(5)
F2B P1B F1B 89.3(4)
F3B P1B F1B 89.8(4)
F4B P1B F1B 90.1(3)
F5B P1B F1B 178.6(4)
C2C C1C Cl1C 112.8(8)
C2C C1C H1C1 109.0
Cl1C C1C H1C1 109.0
C2C C1C H1C2 109.0
Cl1C C1C H1C2 109.0
H1C1 C1C H1C2 107.8
C1C C2C Cl2C 112.6(7)
C1C C2C H2C1 109.1
Cl2C C2C H2C1 109.1
C1C C2C H2C2 109.1
Cl2C C2C H2C2 109.1
H2C1 C2C H2C2 107.8

loop_
_geom_bond_atom_site_label_1
_geom_bond_atom_site_label_2
_geom_bond_distance
Ir1 C26A 2.012(8)
Ir1 C12A 2.013(8)
Ir1 N15A 2.051(6)
Ir1 N1A 2.067(6)
Ir1 N36A 2.129(6)
Ir1 N29A 2.143(6)
N1A C2A 1.329(10)
N1A C14A 1.357(10)
C2A C3A 1.401(11)
C2A H2A 0.9500
C3A C4A 1.365(12)
C3A H3A 0.9500
C4A C5A 1.414(12)
C4A H4A 0.9500
C5A C14A 1.393(11)
C5A C6A 1.427(12)
C6A C7A 1.349(12)
C6A H6A 0.9500
C7A C8A 1.427(11)
C7A H7A 0.9500
C8A C13A 1.415(11)
C8A C9A 1.424(12)
C9A C10A 1.367(12)
C9A H9A 0.9500
C10A C11A 1.405(11)
C10A H10A 0.9500
C11A C12A 1.388(10)
C11A H11A 0.9500
C12A C13A 1.414(10)
C13A C14A 1.426(11)
N15A C16A 1.327(10)
N15A C28A 1.370(10)
C16A C17A 1.384(11)
C16A H16A 0.9500
C17A C18A 1.383(12)
C17A H17A 0.9500
C18A C19A 1.409(11)
C18A H18A 0.9500
C19A C28A 1.407(11)
C19A C20A 1.431(12)
C20A C21A 1.347(11)
C20A H20A 0.9500
C21A C22A 1.439(11)
C21A H21A 0.9500
C22A C23A 1.406(11)
C22A C27A 1.412(11)
C23A C24A 1.396(12)
C23A H23A 0.9500
C24A C25A 1.401(11)
C24A H24A 0.9500
C25A C26A 1.390(10)
C25A H25A 0.9500
C26A C27A 1.419(11)
C27A C28A 1.422(11)
N29A C30A 1.341(10)
N29A C34A 1.357(10)
C30A C31A 1.377(12)
C30A H30A 0.9500
C31A C32A 1.369(13)
C31A H31A 0.9500
C32A C33A 1.383(12)
C32A H32A 0.9500
C33A C34A 1.400(11)
C33A H33A 0.9500
C34A C35A 1.456(10)
C35A N36A 1.373(10)
C35A C40A 1.384(11)
N36A C37A 1.341(10)
C37A C38A 1.375(11)
C37A H37A 0.9500
C38A C39A 1.396(13)
C38A H38A 0.9500
C39A C40A 1.387(12)
C39A H39A 0.9500
C40A H40A 0.9500
P1B F6B 1.554(10)
P1B F2B 1.569(6)
P1B F3B 1.574(8)
P1B F4B 1.575(7)
P1B F5B 1.593(6)
P1B F1B 1.605(6)
C1C C2C 1.484(14)
C1C Cl1C 1.786(11)
C1C H1C1 0.9900
C1C H1C2 0.9900
C2C Cl2C 1.788(11)
C2C H2C1 0.9900
C2C H2C2 0.9900

loop_
_geom_torsion_atom_site_label_1
_geom_torsion_atom_site_label_2
_geom_torsion_atom_site_label_3
_geom_torsion_atom_site_label_4
_geom_torsion
C14A N1A C2A C3A -0.7(12)
Ir1 N1A C2A C3A 176.2(6)
N1A C2A C3A C4A 0.0(13)
C2A C3A C4A C5A 0.6(13)
C3A C4A C5A C14A -0.3(12)
C3A C4A C5A C6A 179.1(8)
C14A C5A C6A C7A -0.4(13)
C4A C5A C6A C7A -179.7(8)
C5A C6A C7A C8A -0.1(13)
C6A C7A C8A C13A 0.8(12)
C6A C7A C8A C9A -179.1(8)
C13A C8A C9A C10A -1.5(12)
C7A C8A C9A C10A 178.4(8)
C8A C9A C10A C11A 1.8(13)
C9A C10A C11A C12A -2.5(12)
C10A C11A C12A C13A 2.7(11)
C10A C11A C12A Ir1 -176.1(6)
C11A C12A C13A C8A -2.5(12)
Ir1 C12A C13A C8A 176.5(6)
C11A C12A C13A C14A -179.5(7)
Ir1 C12A C13A C14A -0.4(9)
C9A C8A C13A C12A 1.9(12)
C7A C8A C13A C12A -178.0(8)
C9A C8A C13A C14A 178.9(7)
C7A C8A C13A C14A -1.0(11)
C2A N1A C14A C5A 1.0(11)
Ir1 N1A C14A C5A -176.3(6)
C2A N1A C14A C13A -179.0(7)
Ir1 N1A C14A C13A 3.7(8)
C4A C5A C14A N1A -0.5(12)
C6A C5A C14A N1A -180.0(8)
C4A C5A C14A C13A 179.5(7)
C6A C5A C14A C13A 0.1(12)
C12A C13A C14A N1A -2.2(10)
C8A C13A C14A N1A -179.4(7)
C12A C13A C14A C5A 177.7(8)
C8A C13A C14A C5A 0.6(11)
C28A N15A C16A C17A -0.4(11)
Ir1 N15A C16A C17A 179.0(6)
N15A C16A C17A C18A -0.3(13)
C16A C17A C18A C19A 0.4(12)
C17A C18A C19A C28A 0.1(12)
C17A C18A C19A C20A 178.1(8)
C28A C19A C20A C21A -1.0(12)
C18A C19A C20A C21A -179.0(8)
C19A C20A C21A C22A 0.5(12)
C20A C21A C22A C23A -178.7(8)
C20A C21A C22A C27A 1.1(12)
C27A C22A C23A C24A 0.0(11)
C21A C22A C23A C24A 179.9(8)
C22A C23A C24A C25A 0.4(12)
C23A C24A C25A C26A -0.2(12)
C24A C25A C26A C27A -0.4(11)
C24A C25A C26A Ir1 -176.0(6)
C23A C22A C27A C26A -0.7(12)
C21A C22A C27A C26A 179.5(8)
C23A C22A C27A C28A 177.7(7)
C21A C22A C27A C28A -2.2(11)
C25A C26A C27A C22A 0.8(11)
Ir1 C26A C27A C22A 177.2(6)
C25A C26A C27A C28A -177.5(7)
Ir1 C26A C27A C28A -1.1(9)
C16A N15A C28A C19A 0.9(11)
Ir1 N15A C28A C19A -178.6(6)
C16A N15A C28A C27A -177.9(7)
Ir1 N15A C28A C27A 2.6(8)
C18A C19A C28A N15A -0.7(12)
C20A C19A C28A N15A -178.9(7)
C18A C19A C28A C27A 178.0(7)
C20A C19A C28A C27A -0.2(12)
C22A C27A C28A N15A -179.4(7)
C26A C27A C28A N15A -1.0(10)
C22A C27A C28A C19A 1.7(11)
C26A C27A C28A C19A -179.8(8)
C34A N29A C30A C31A -1.1(12)
Ir1 N29A C30A C31A -167.8(6)
N29A C30A C31A C32A 1.1(13)
C30A C31A C32A C33A -1.2(13)
C31A C32A C33A C34A 1.4(13)
C30A N29A C34A C33A 1.3(11)
Ir1 N29A C34A C33A 169.0(6)
C30A N29A C34A C35A -178.0(7)
Ir1 N29A C34A C35A -10.3(9)
C32A C33A C34A N29A -1.4(12)
C32A C33A C34A C35A 177.8(8)
N29A C34A C35A N36A 12.2(10)
C33A C34A C35A N36A -167.1(7)
N29A C34A C35A C40A -166.0(7)
C33A C34A C35A C40A 14.8(12)
C40A C35A N36A C37A -0.2(11)
C34A C35A N36A C37A -178.4(7)
C40A C35A N36A Ir1 170.1(6)
C34A C35A N36A Ir1 -8.1(8)
C35A N36A C37A C38A 0.6(11)
Ir1 N36A C37A C38A -168.8(6)
N36A C37A C38A C39A -0.5(13)
C37A C38A C39A C40A 0.0(13)
N36A C35A C40A C39A -0.3(12)
C34A C35A C40A C39A 177.7(8)
C38A C39A C40A C35A 0.4(12)
Cl1C C1C C2C Cl2C -65.1(11)
